data_7714853
loop_
_publ_author_name
'Panja, Anangamohan'
'Paul, Sagar'
'Moreno-Pineda, Eufemio'
'Herchel, Radovan'
'Jana, Narayan Ch'
'Brand&#xe3;o, Paula'
'Novitchi, Ghenadie'
'Wernsdorfer, Wolfgang'

_publ_section_title
;
 Insight into ferromagnetic interactions in
 Cu<sup>II</sup>-Ln<sup>III</sup> dimers with a compartmental ligand.
;
_journal_issue 6
_journal_name_full 'Dalton transactions (Cambridge, England : 2003)'
_journal_page_first 2501
_journal_page_last 2511
_journal_paper_doi 10.1039/d3dt03557c
_journal_volume 53
_journal_year 2024
_chemical_formula_sum 'C36 H51 Cu Er N2 O11'
_chemical_formula_weight 918.58
_space_group_crystal_system triclinic
_space_group_IT_number 2
_space_group_name_Hall '-P 1'
_space_group_name_H-M_alt 'P -1'
_atom_sites_solution_hydrogens mixed
_audit_creation_method SHELXL-2018/3
_audit_update_record
;
2023-10-07 deposited with the CCDC.	2023-12-27 downloaded from the CCDC.
;
_cell_angle_alpha 86.239(3)
_cell_angle_beta 65.790(3)
_cell_angle_gamma 68.523(3)
_cell_formula_units_Z 2
_cell_length_a 11.6842(12)
_cell_length_b 13.6822(14)
_cell_length_c 14.1186(13)
_cell_measurement_reflns_used 502
_cell_measurement_temperature 150(2)
_cell_measurement_theta_max 25.22
_cell_measurement_theta_min 2.90
_cell_volume 1906.1(3)
_computing_cell_refinement 'Bruker Smart'
_computing_data_collection 'Bruker Smart'
_computing_data_reduction 'Bruker Saint'
_computing_molecular_graphics 'Mercury (Macrae et al 2008)'
_computing_publication_material 'SHELXL-2016/4 (Sheldrick, 2016'
_computing_structure_refinement 'SHELXL-2018/3 (Sheldrick, 2018)'
_computing_structure_solution 'SHELXT 2014/5 (Sheldrick, 2014)'
_diffrn_ambient_temperature 150(2)
_diffrn_measured_fraction_theta_full 0.997
_diffrn_measured_fraction_theta_max 0.996
_diffrn_measurement_device_type 'photon 100 CMOS'
_diffrn_measurement_method 'omega and phi scans'
_diffrn_radiation_type MoK\a
_diffrn_radiation_wavelength 0.71073
_diffrn_reflns_av_R_equivalents 0.0286
_diffrn_reflns_av_unetI/netI 0.0122
_diffrn_reflns_Laue_measured_fraction_full 0.997
_diffrn_reflns_Laue_measured_fraction_max 0.996
_diffrn_reflns_limit_h_max 16
_diffrn_reflns_limit_h_min -16
_diffrn_reflns_limit_k_max 18
_diffrn_reflns_limit_k_min -18
_diffrn_reflns_limit_l_max 19
_diffrn_reflns_limit_l_min -19
_diffrn_reflns_number 126257
_diffrn_reflns_point_group_measured_fraction_full 0.997
_diffrn_reflns_point_group_measured_fraction_max 0.996
_diffrn_reflns_theta_full 25.242
_diffrn_reflns_theta_max 29.186
_diffrn_reflns_theta_min 2.984
_diffrn_source 'fine-focus sealed tube'
_exptl_absorpt_coefficient_mu 2.804
_exptl_absorpt_correction_T_max 0.7458
_exptl_absorpt_correction_T_min 0.6406
_exptl_absorpt_correction_type multi-scan
_exptl_absorpt_process_details sadabs
_exptl_crystal_colour green
_exptl_crystal_density_diffrn 1.600
_exptl_crystal_description Block
_exptl_crystal_F_000 932
_exptl_crystal_size_max 0.280
_exptl_crystal_size_mid 0.200
_exptl_crystal_size_min 0.040
_refine_diff_density_max 0.835
_refine_diff_density_min -0.564
_refine_diff_density_rms 0.057
_refine_ls_extinction_method none
_refine_ls_goodness_of_fit_ref 1.065
_refine_ls_hydrogen_treatment mixed
_refine_ls_matrix_type full
_refine_ls_number_parameters 501
_refine_ls_number_reflns 10258
_refine_ls_number_restraints 2
_refine_ls_restrained_S_all 1.087
_refine_ls_R_factor_all 0.0150
_refine_ls_R_factor_gt 0.0144
_refine_ls_shift/su_max 0.004
_refine_ls_shift/su_mean 0.000
_refine_ls_structure_factor_coef Fsqd
_refine_ls_weighting_details 'w=1/[\s^2^(Fo^2^)+(0.0166P)^2^+1.2871P] where P=(Fo^2^+2Fc^2^)/3'
_refine_ls_weighting_scheme calc
_refine_ls_wR_factor_gt 0.0378
_refine_ls_wR_factor_ref 0.0381
_reflns_Friedel_coverage 0.000
_reflns_number_gt 10001
_reflns_number_total 10258
_reflns_threshold_expression 'I > 2\s(I)'
_cod_data_source_file d3dt03557c2.cif
_cod_data_source_block f_CCDC1
_cod_depositor_comments 'Adding full bibliography for 7714850--7714853.cif.'
_cod_database_code 7714853
_shelx_shelxl_version_number 2018/3
_shelx_space_group_comment
;
The symmetry employed for this shelxl refinement is uniquely defined
by the following loop, which should always be used as a source of
symmetry information in preference to the above space-group names.
They are only intended as comments.
;
_shelx_estimated_absorpt_t_min 0.507
_shelx_estimated_absorpt_t_max 0.896

loop_
_space_group_symop_operation_xyz
'x, y, z'
'-x, -y, -z'

loop_
_atom_site_label
_atom_site_type_symbol
_atom_site_fract_x
_atom_site_fract_y
_atom_site_fract_z
_atom_site_U_iso_or_equiv
_atom_site_adp_type
_atom_site_occupancy
_atom_site_site_symmetry_order
_atom_site_calc_flag
_atom_site_refinement_flags_posn
_atom_site_refinement_flags_adp
_atom_site_refinement_flags_occupancy
_atom_site_disorder_assembly
_atom_site_disorder_group
Er1 Er 0.67029(2) 0.32612(2) 0.74197(2) 0.01392(2) Uani 1 1 d . . . . .
Cu1 Cu 0.61171(2) 0.26972(2) 0.54084(2) 0.01672(3) Uani 1 1 d . . . . .
O1 O 0.75937(10) 0.22948(8) 0.58445(8) 0.01914(19) Uani 1 1 d . . . . .
O2 O 0.93683(10) 0.25943(8) 0.63148(8) 0.0211(2) Uani 1 1 d . . . . .
O3 O 0.55032(10) 0.39102(8) 0.63748(8) 0.01735(18) Uani 1 1 d . . . . .
O4 O 0.45603(10) 0.47970(8) 0.82523(8) 0.02026(19) Uani 1 1 d . . . . .
O5 O 0.46435(11) 0.21162(9) 0.66048(8) 0.0222(2) Uani 1 1 d . . . . .
O6 O 0.50973(11) 0.25113(9) 0.78852(8) 0.0217(2) Uani 1 1 d . . . . .
O7 O 0.73129(11) 0.47475(8) 0.66480(8) 0.0221(2) Uani 1 1 d . . . . .
O8 O 0.74235(11) 0.42989(8) 0.81393(8) 0.02063(19) Uani 1 1 d . . . . .
O9 O 0.62265(11) 0.28576(8) 0.92173(8) 0.02048(19) Uani 1 1 d . . . . .
O10 O 0.78692(11) 0.16770(8) 0.79350(8) 0.0247(2) Uani 1 1 d . . . . .
O11 O 0.38594(13) 0.17796(11) 0.51075(10) 0.0333(3) Uani 1 1 d . . . . .
H11A H 0.405(3) 0.190(2) 0.562(2) 0.054(7) Uiso 1 1 d . . . . .
N1 N 0.70528(13) 0.14142(10) 0.44044(9) 0.0212(2) Uani 1 1 d . . . . .
N2 N 0.47948(13) 0.34480(10) 0.48268(9) 0.0209(2) Uani 1 1 d . . . . .
C1 C 0.88802(13) 0.17813(11) 0.52051(10) 0.0168(2) Uani 1 1 d . . . . .
C2 C 0.98866(13) 0.19201(10) 0.54295(11) 0.0174(2) Uani 1 1 d . . . . .
C3 C 1.12443(14) 0.14228(11) 0.47897(12) 0.0202(3) Uani 1 1 d . . . . .
H3 H 1.190279 0.154381 0.494422 0.024 Uiso 1 1 calc R U . . .
C4 C 1.16575(14) 0.07376(11) 0.39098(11) 0.0215(3) Uani 1 1 d . . . . .
C5 C 1.06887(15) 0.05627(11) 0.37054(11) 0.0209(3) Uani 1 1 d . . . . .
H5 H 1.096175 0.007442 0.313399 0.025 Uiso 1 1 calc R U . . .
C6 C 0.92931(14) 0.10974(11) 0.43317(10) 0.0185(2) Uani 1 1 d . . . . .
C7 C 1.03101(17) 0.25623(16) 0.67298(16) 0.0376(4) Uani 1 1 d . . . . .
H7A H 1.078429 0.183060 0.681992 0.056 Uiso 1 1 calc R U . . .
H7B H 0.982386 0.298780 0.740672 0.056 Uiso 1 1 calc R U . . .
H7C H 1.096743 0.284677 0.624725 0.056 Uiso 1 1 calc R U . . .
C8 C 1.31418(16) 0.02106(14) 0.32068(14) 0.0314(3) Uani 1 1 d . . . . .
H8A H 1.327223 -0.036675 0.275050 0.047 Uiso 1 1 calc R U . . .
H8B H 1.365095 -0.007166 0.363319 0.047 Uiso 1 1 calc R U . . .
H8C H 1.346576 0.072809 0.278047 0.047 Uiso 1 1 calc R U . . .
C9 C 0.83377(15) 0.08950(12) 0.40469(11) 0.0211(3) Uani 1 1 d . . . . .
H9 H 0.869842 0.031462 0.353994 0.025 Uiso 1 1 calc R U . . .
C10 C 0.63088(17) 0.09973(14) 0.40097(13) 0.0287(3) Uani 1 1 d . . . . .
H10A H 0.619199 0.037691 0.437964 0.034 Uiso 1 1 calc R U . . .
H10B H 0.686708 0.075093 0.325955 0.034 Uiso 1 1 calc R U . . .
C11 C 0.49183(16) 0.17881(14) 0.41379(12) 0.0270(3) Uani 1 1 d . . . . .
H11 H 0.4704(19) 0.1499(15) 0.3585(15) 0.022(4) Uiso 1 1 d . . . . .
C12 C 0.48897(17) 0.29036(14) 0.39177(12) 0.0274(3) Uani 1 1 d . . . . .
H12A H 0.572193 0.286710 0.330230 0.033 Uiso 1 1 calc R U . . .
H12B H 0.410406 0.330579 0.375784 0.033 Uiso 1 1 calc R U . . .
C13 C 0.38187(15) 0.43431(12) 0.52094(11) 0.0219(3) Uani 1 1 d . . . . .
H13 H 0.325965 0.462467 0.484624 0.026 Uiso 1 1 calc R U . . .
C14 C 0.34908(14) 0.49645(11) 0.61457(11) 0.0199(3) Uani 1 1 d . . . . .
C15 C 0.42939(13) 0.46706(10) 0.67118(11) 0.0172(2) Uani 1 1 d . . . . .
C16 C 0.37755(14) 0.52187(11) 0.77032(11) 0.0186(2) Uani 1 1 d . . . . .
C17 C 0.25822(15) 0.60873(11) 0.80679(12) 0.0226(3) Uani 1 1 d . . . . .
H17 H 0.225833 0.644543 0.873486 0.027 Uiso 1 1 calc R U . . .
C18 C 0.18397(15) 0.64469(12) 0.74551(13) 0.0247(3) Uani 1 1 d . . . . .
C19 C 0.22854(15) 0.58760(12) 0.65207(13) 0.0239(3) Uani 1 1 d . . . . .
H19 H 0.177142 0.609892 0.611687 0.029 Uiso 1 1 calc R U . . .
C20 C 0.39083(17) 0.50976(13) 0.93666(12) 0.0291(3) Uani 1 1 d . . . . .
H20A H 0.384325 0.581390 0.950117 0.044 Uiso 1 1 calc R U . . .
H20B H 0.444136 0.460467 0.970249 0.044 Uiso 1 1 calc R U . . .
H20C H 0.299919 0.507768 0.965013 0.044 Uiso 1 1 calc R U . . .
C21 C 0.05780(17) 0.74380(13) 0.78581(15) 0.0327(4) Uani 1 1 d . . . . .
H21A H 0.012888 0.755689 0.738431 0.049 Uiso 1 1 calc R U . . .
H21B H 0.082430 0.804177 0.789592 0.049 Uiso 1 1 calc R U . . .
H21C H -0.003693 0.735800 0.855513 0.049 Uiso 1 1 calc R U . . .
C22 C 0.43664(14) 0.22868(11) 0.75553(11) 0.0180(2) Uani 1 1 d . . . . .
C23 C 0.30230(16) 0.22429(13) 0.83602(12) 0.0268(3) Uani 1 1 d . . . . .
C24 C 0.1903(2) 0.32557(18) 0.8310(2) 0.0593(7) Uani 1 1 d . . . . .
H24A H 0.101593 0.322661 0.875032 0.089 Uiso 1 1 calc R U . . .
H24B H 0.200142 0.331374 0.758711 0.089 Uiso 1 1 calc R U . . .
H24C H 0.197825 0.387106 0.856009 0.089 Uiso 1 1 calc R U . . .
C25 C 0.28170(19) 0.12951(16) 0.80360(14) 0.0350(4) Uani 1 1 d . . . . .
H25A H 0.354814 0.064263 0.802617 0.053 Uiso 1 1 calc R U . . .
H25B H 0.282436 0.135905 0.733825 0.053 Uiso 1 1 calc R U . . .
H25C H 0.194662 0.127712 0.853603 0.053 Uiso 1 1 calc R U . . .
C26 C 0.3007(3) 0.2168(3) 0.94408(15) 0.0605(7) Uani 1 1 d . . . . .
H26A H 0.374910 0.152830 0.943771 0.091 Uiso 1 1 calc R U . . .
H26B H 0.214302 0.213971 0.994195 0.091 Uiso 1 1 calc R U . . .
H26C H 0.311777 0.278886 0.964170 0.091 Uiso 1 1 calc R U . . .
C27 C 0.75955(13) 0.48784(11) 0.73909(11) 0.0177(2) Uani 1 1 d . . . . .
C28 C 0.81126(15) 0.57483(12) 0.74245(12) 0.0220(3) Uani 1 1 d . . . . .
C29 C 0.68655(19) 0.67198(13) 0.80610(14) 0.0327(3) Uani 1 1 d . . . . .
H29A H 0.714954 0.730094 0.810159 0.049 Uiso 1 1 calc R U . . .
H29B H 0.641008 0.654454 0.876661 0.049 Uiso 1 1 calc R U . . .
H29C H 0.624162 0.693352 0.772072 0.049 Uiso 1 1 calc R U . . .
C30 C 0.90654(19) 0.54014(15) 0.79781(16) 0.0343(4) Uani 1 1 d . . . . .
H30A H 0.989358 0.481571 0.754932 0.051 Uiso 1 1 calc R U . . .
H30B H 0.861719 0.517160 0.865657 0.051 Uiso 1 1 calc R U . . .
H30C H 0.929420 0.599545 0.808200 0.051 Uiso 1 1 calc R U . . .
C31 C 0.8843(2) 0.60113(16) 0.63239(14) 0.0349(4) Uani 1 1 d . . . . .
H31A H 0.964331 0.538991 0.592859 0.052 Uiso 1 1 calc R U . . .
H31B H 0.912225 0.659508 0.636593 0.052 Uiso 1 1 calc R U . . .
H31C H 0.823316 0.621738 0.597170 0.052 Uiso 1 1 calc R U . . .
C32 C 0.71633(15) 0.19648(11) 0.89019(11) 0.0218(3) Uani 1 1 d . . . . .
C33 C 0.7443(3) 0.12018(17) 0.96843(16) 0.0641(8) Uani 1 1 d D . . . .
C34 C 0.8439(4) 0.01770(19) 0.9253(2) 0.0902(13) Uani 1 1 d . . . . .
H34A H 0.929153 0.023885 0.877140 0.135 Uiso 1 1 calc R U . . .
H34B H 0.813298 -0.017418 0.887425 0.135 Uiso 1 1 calc R U . . .
H34C H 0.857753 -0.023897 0.981561 0.135 Uiso 1 1 calc R U . . .
C35 C 0.7312(7) 0.1683(5) 1.0612(5) 0.0484(15) Uani 0.5 1 d . . P A 1
H35A H 0.735101 0.116388 1.112157 0.073 Uiso 0.5 1 calc R U P A 1
H35B H 0.644389 0.227960 1.090831 0.073 Uiso 0.5 1 calc R U P A 1
H35C H 0.805115 0.193569 1.044185 0.073 Uiso 0.5 1 calc R U P A 1
C35A C 0.6671(7) 0.1624(6) 1.0764(5) 0.0529(17) Uani 0.5 1 d . . P A 2
H35D H 0.574259 0.165980 1.099154 0.079 Uiso 0.5 1 calc R U P A 2
H35E H 0.666109 0.233391 1.084276 0.079 Uiso 0.5 1 calc R U P A 2
H35F H 0.708540 0.116554 1.119194 0.079 Uiso 0.5 1 calc R U P A 2
C36 C 0.6050(5) 0.0830(3) 1.0102(4) 0.0640(11) Uani 0.65 1 d D . P A 1
H36A H 0.612229 0.040956 0.953002 0.096 Uiso 0.65 1 calc R U P A 1
H36B H 0.521927 0.146258 1.031796 0.096 Uiso 0.65 1 calc R U P A 1
H36C H 0.602360 0.040906 1.069457 0.096 Uiso 0.65 1 calc R U P A 1
C36A C 0.8903(6) 0.1495(8) 0.9596(5) 0.080(3) Uani 0.35 1 d D . P A 2
H36D H 0.909798 0.126208 1.020388 0.120 Uiso 0.35 1 calc R U P A 2
H36E H 0.869219 0.225614 0.958093 0.120 Uiso 0.35 1 calc R U P A 2
H36F H 0.969427 0.112090 0.895721 0.120 Uiso 0.35 1 calc R U P A 2

loop_
_atom_site_aniso_label
_atom_site_aniso_U_11
_atom_site_aniso_U_22
_atom_site_aniso_U_33
_atom_site_aniso_U_23
_atom_site_aniso_U_13
_atom_site_aniso_U_12
Er1 0.01460(3) 0.01530(3) 0.01439(3) 0.00152(2) -0.00863(2) -0.00531(2)
Cu1 0.01596(7) 0.02313(8) 0.01520(7) 0.00153(6) -0.00895(6) -0.00880(6)
O1 0.0133(4) 0.0270(5) 0.0167(4) -0.0030(4) -0.0068(4) -0.0056(4)
O2 0.0161(4) 0.0233(5) 0.0250(5) -0.0054(4) -0.0111(4) -0.0042(4)
O3 0.0166(4) 0.0197(4) 0.0191(4) 0.0025(4) -0.0112(4) -0.0062(4)
O4 0.0197(5) 0.0205(5) 0.0199(5) -0.0008(4) -0.0118(4) -0.0022(4)
O5 0.0236(5) 0.0293(5) 0.0194(5) 0.0045(4) -0.0102(4) -0.0149(4)
O6 0.0226(5) 0.0282(5) 0.0217(5) 0.0071(4) -0.0129(4) -0.0142(4)
O7 0.0278(5) 0.0242(5) 0.0239(5) 0.0067(4) -0.0174(4) -0.0129(4)
O8 0.0262(5) 0.0229(5) 0.0190(5) 0.0036(4) -0.0123(4) -0.0127(4)
O9 0.0245(5) 0.0168(4) 0.0192(5) 0.0019(4) -0.0113(4) -0.0041(4)
O10 0.0264(5) 0.0209(5) 0.0207(5) 0.0008(4) -0.0106(4) -0.0010(4)
O11 0.0302(6) 0.0542(8) 0.0275(6) 0.0044(5) -0.0127(5) -0.0278(6)
N1 0.0226(6) 0.0291(6) 0.0178(5) 0.0009(5) -0.0099(5) -0.0140(5)
N2 0.0231(6) 0.0314(6) 0.0183(5) 0.0086(5) -0.0135(5) -0.0162(5)
C1 0.0157(6) 0.0188(6) 0.0163(6) 0.0025(5) -0.0068(5) -0.0068(5)
C2 0.0168(6) 0.0165(6) 0.0195(6) 0.0014(5) -0.0082(5) -0.0061(5)
C3 0.0156(6) 0.0180(6) 0.0271(7) 0.0023(5) -0.0093(5) -0.0059(5)
C4 0.0171(6) 0.0184(6) 0.0237(7) 0.0018(5) -0.0053(5) -0.0043(5)
C5 0.0213(6) 0.0189(6) 0.0187(6) -0.0003(5) -0.0059(5) -0.0057(5)
C6 0.0185(6) 0.0202(6) 0.0168(6) 0.0015(5) -0.0072(5) -0.0075(5)
C7 0.0233(7) 0.0450(10) 0.0463(10) -0.0183(8) -0.0217(7) -0.0026(7)
C8 0.0173(7) 0.0304(8) 0.0350(8) -0.0062(7) -0.0043(6) -0.0025(6)
C9 0.0248(7) 0.0249(7) 0.0163(6) 0.0002(5) -0.0085(5) -0.0121(6)
C10 0.0291(8) 0.0367(8) 0.0281(7) -0.0038(6) -0.0140(6) -0.0172(7)
C11 0.0270(7) 0.0424(9) 0.0222(7) 0.0023(6) -0.0132(6) -0.0206(7)
C12 0.0307(8) 0.0415(9) 0.0200(7) 0.0062(6) -0.0165(6) -0.0180(7)
C13 0.0223(6) 0.0310(7) 0.0231(7) 0.0131(6) -0.0155(5) -0.0161(6)
C14 0.0195(6) 0.0228(6) 0.0243(7) 0.0105(5) -0.0134(5) -0.0116(5)
C15 0.0177(6) 0.0171(6) 0.0223(6) 0.0070(5) -0.0118(5) -0.0092(5)
C16 0.0178(6) 0.0181(6) 0.0236(6) 0.0050(5) -0.0120(5) -0.0072(5)
C17 0.0202(6) 0.0177(6) 0.0298(7) 0.0033(5) -0.0115(6) -0.0060(5)
C18 0.0184(6) 0.0200(6) 0.0369(8) 0.0098(6) -0.0137(6) -0.0070(5)
C19 0.0199(6) 0.0251(7) 0.0333(8) 0.0138(6) -0.0170(6) -0.0106(6)
C20 0.0309(8) 0.0272(7) 0.0223(7) -0.0032(6) -0.0136(6) 0.0006(6)
C21 0.0231(7) 0.0231(7) 0.0482(10) 0.0083(7) -0.0169(7) -0.0029(6)
C22 0.0172(6) 0.0180(6) 0.0200(6) 0.0046(5) -0.0083(5) -0.0078(5)
C23 0.0215(7) 0.0333(8) 0.0244(7) 0.0008(6) -0.0035(6) -0.0155(6)
C24 0.0218(9) 0.0408(11) 0.0914(19) 0.0023(11) -0.0047(10) -0.0069(8)
C25 0.0388(9) 0.0457(10) 0.0332(9) 0.0107(7) -0.0144(7) -0.0311(8)
C26 0.0708(16) 0.111(2) 0.0198(8) 0.0054(10) -0.0063(9) -0.0694(16)
C27 0.0154(6) 0.0170(6) 0.0210(6) 0.0003(5) -0.0085(5) -0.0048(5)
C28 0.0260(7) 0.0224(7) 0.0244(7) 0.0044(5) -0.0136(6) -0.0130(6)
C29 0.0399(9) 0.0241(7) 0.0362(9) -0.0026(6) -0.0195(7) -0.0092(7)
C30 0.0389(9) 0.0376(9) 0.0477(10) 0.0142(8) -0.0306(8) -0.0243(8)
C31 0.0408(9) 0.0426(10) 0.0309(8) 0.0113(7) -0.0143(7) -0.0281(8)
C32 0.0266(7) 0.0178(6) 0.0216(6) 0.0031(5) -0.0141(6) -0.0044(5)
C33 0.0915(19) 0.0336(10) 0.0254(9) 0.0019(8) -0.0255(11) 0.0231(11)
C34 0.151(3) 0.0314(11) 0.0470(14) 0.0057(10) -0.0471(18) 0.0171(15)
C35 0.077(4) 0.032(2) 0.034(3) 0.0016(19) -0.038(3) -0.001(3)
C35A 0.073(4) 0.040(3) 0.025(2) 0.0119(17) -0.018(3) -0.003(3)
C36 0.079(3) 0.050(2) 0.072(3) 0.0341(19) -0.036(2) -0.033(2)
C36A 0.030(3) 0.158(9) 0.043(3) 0.027(4) -0.030(3) -0.010(4)

loop_
_atom_type_symbol
_atom_type_description
_atom_type_scat_dispersion_real
_atom_type_scat_dispersion_imag
_atom_type_scat_source
C C 0.0033 0.0016 'International Tables Vol C Tables 4.2.6.8 and 6.1.1.4'
H H 0.0000 0.0000 'International Tables Vol C Tables 4.2.6.8 and 6.1.1.4'
N N 0.0061 0.0033 'International Tables Vol C Tables 4.2.6.8 and 6.1.1.4'
O O 0.0106 0.0060 'International Tables Vol C Tables 4.2.6.8 and 6.1.1.4'
Cu Cu 0.3201 1.2651 'International Tables Vol C Tables 4.2.6.8 and 6.1.1.4'
Er Er -0.2586 4.9576 'International Tables Vol C Tables 4.2.6.8 and 6.1.1.4'

loop_
_geom_angle_atom_site_label_1
_geom_angle_atom_site_label_2
_geom_angle_atom_site_label_3
_geom_angle
_geom_angle_site_symmetry_1
_geom_angle_site_symmetry_3
_geom_angle_publ_flag
O1 Er1 O6 84.09(4) . . ?
O1 Er1 O8 134.19(4) . . ?
O6 Er1 O8 141.20(4) . . ?
O1 Er1 O10 84.66(4) . . ?
O6 Er1 O10 81.65(4) . . ?
O8 Er1 O10 94.24(4) . . ?
O1 Er1 O3 64.64(3) . . ?
O6 Er1 O3 73.29(4) . . ?
O8 Er1 O3 123.38(4) . . ?
O10 Er1 O3 141.69(4) . . ?
O1 Er1 O9 135.47(4) . . ?
O6 Er1 O9 73.77(4) . . ?
O8 Er1 O9 72.63(3) . . ?
O10 Er1 O9 54.64(3) . . ?
O3 Er1 O9 138.14(3) . . ?
O1 Er1 O7 94.21(4) . . ?
O6 Er1 O7 145.02(4) . . ?
O8 Er1 O7 54.50(3) . . ?
O10 Er1 O7 133.11(4) . . ?
O3 Er1 O7 74.49(3) . . ?
O9 Er1 O7 125.72(3) . . ?
O1 Er1 O4 129.50(3) . . ?
O6 Er1 O4 77.42(4) . . ?
O8 Er1 O4 79.81(4) . . ?
O10 Er1 O4 136.68(4) . . ?
O3 Er1 O4 65.10(3) . . ?
O9 Er1 O4 83.07(3) . . ?
O7 Er1 O4 76.98(4) . . ?
O1 Er1 O2 62.44(3) . . ?
O6 Er1 O2 135.40(4) . . ?
O8 Er1 O2 74.88(3) . . ?
O10 Er1 O2 67.49(4) . . ?
O3 Er1 O2 112.35(3) . . ?
O9 Er1 O2 109.17(3) . . ?
O7 Er1 O2 70.65(4) . . ?
O4 Er1 O2 146.58(3) . . ?
O1 Er1 C32 110.49(4) . . ?
O6 Er1 C32 76.12(4) . . ?
O8 Er1 C32 82.74(4) . . ?
O10 Er1 C32 27.41(4) . . ?
O3 Er1 C32 149.35(4) . . ?
O9 Er1 C32 27.23(4) . . ?
O7 Er1 C32 135.52(4) . . ?
O4 Er1 C32 109.88(4) . . ?
O2 Er1 C32 88.34(4) . . ?
O1 Er1 C27 115.23(4) . . ?
O6 Er1 C27 154.67(4) . . ?
O8 Er1 C27 27.32(4) . . ?
O10 Er1 C27 114.84(4) . . ?
O3 Er1 C27 99.36(4) . . ?
O9 Er1 C27 99.43(4) . . ?
O7 Er1 C27 27.19(4) . . ?
O4 Er1 C27 77.54(4) . . ?
O2 Er1 C27 69.92(4) . . ?
C32 Er1 C27 109.20(4) . . ?
O1 Er1 Cu1 33.81(2) . . ?
O6 Er1 Cu1 66.08(3) . . ?
O8 Er1 Cu1 148.05(2) . . ?
O10 Er1 Cu1 109.07(3) . . ?
O3 Er1 Cu1 33.95(2) . . ?
O9 Er1 Cu1 138.85(3) . . ?
O7 Er1 Cu1 93.63(2) . . ?
O4 Er1 Cu1 96.40(2) . . ?
O2 Er1 Cu1 93.76(2) . . ?
C32 Er1 Cu1 127.43(3) . . ?
C27 Er1 Cu1 120.75(3) . . ?
O3 Cu1 O1 79.55(4) . . ?
O3 Cu1 N2 92.05(5) . . ?
O1 Cu1 N2 163.37(5) . . ?
O3 Cu1 N1 170.33(5) . . ?
O1 Cu1 N1 91.42(5) . . ?
N2 Cu1 N1 95.80(5) . . ?
O3 Cu1 O5 89.53(4) . . ?
O1 Cu1 O5 103.17(4) . . ?
N2 Cu1 O5 90.99(5) . . ?
N1 Cu1 O5 95.96(5) . . ?
O3 Cu1 Er1 42.74(3) . . ?
O1 Cu1 Er1 40.94(3) . . ?
N2 Cu1 Er1 134.41(4) . . ?
N1 Cu1 Er1 129.79(4) . . ?
O5 Cu1 Er1 84.42(3) . . ?
C1 O1 Cu1 123.37(8) . . ?
C1 O1 Er1 129.32(8) . . ?
Cu1 O1 Er1 105.25(4) . . ?
C2 O2 C7 115.76(11) . . ?
C2 O2 Er1 116.00(8) . . ?
C7 O2 Er1 124.36(10) . . ?
C15 O3 Cu1 125.14(8) . . ?
C15 O3 Er1 123.55(8) . . ?
Cu1 O3 Er1 103.31(4) . . ?
C16 O4 C20 116.51(11) . . ?
C16 O4 Er1 118.91(8) . . ?
C20 O4 Er1 122.47(8) . . ?
C22 O5 Cu1 119.43(9) . . ?
C22 O6 Er1 142.25(9) . . ?
C27 O7 Er1 90.66(8) . . ?
C27 O8 Er1 94.68(8) . . ?
C32 O9 Er1 90.30(8) . . ?
C32 O10 Er1 94.00(8) . . ?
C11 O11 H11A 109.2(17) . . ?
C9 N1 C10 115.60(13) . . ?
C9 N1 Cu1 122.70(10) . . ?
C10 N1 Cu1 121.69(10) . . ?
C13 N2 C12 117.61(12) . . ?
C13 N2 Cu1 125.40(10) . . ?
C12 N2 Cu1 116.87(10) . . ?
O1 C1 C6 123.62(12) . . ?
O1 C1 C2 118.11(12) . . ?
C6 C1 C2 118.27(12) . . ?
O2 C2 C3 125.39(12) . . ?
O2 C2 C1 113.37(11) . . ?
C3 C2 C1 121.23(13) . . ?
C2 C3 C4 120.39(13) . . ?
C2 C3 H3 119.8 . . ?
C4 C3 H3 119.8 . . ?
C5 C4 C3 118.95(13) . . ?
C5 C4 C8 121.05(14) . . ?
C3 C4 C8 119.99(14) . . ?
C4 C5 C6 121.19(13) . . ?
C4 C5 H5 119.4 . . ?
C6 C5 H5 119.4 . . ?
C1 C6 C5 119.87(13) . . ?
C1 C6 C9 122.27(12) . . ?
C5 C6 C9 117.85(12) . . ?
O2 C7 H7A 109.5 . . ?
O2 C7 H7B 109.5 . . ?
H7A C7 H7B 109.5 . . ?
O2 C7 H7C 109.5 . . ?
H7A C7 H7C 109.5 . . ?
H7B C7 H7C 109.5 . . ?
C4 C8 H8A 109.5 . . ?
C4 C8 H8B 109.5 . . ?
H8A C8 H8B 109.5 . . ?
C4 C8 H8C 109.5 . . ?
H8A C8 H8C 109.5 . . ?
H8B C8 H8C 109.5 . . ?
N1 C9 C6 127.20(13) . . ?
N1 C9 H9 116.4 . . ?
C6 C9 H9 116.4 . . ?
N1 C10 C11 114.78(13) . . ?
N1 C10 H10A 108.6 . . ?
C11 C10 H10A 108.6 . . ?
N1 C10 H10B 108.6 . . ?
C11 C10 H10B 108.6 . . ?
H10A C10 H10B 107.5 . . ?
O11 C11 C12 112.07(14) . . ?
O11 C11 C10 113.14(14) . . ?
C12 C11 C10 113.41(13) . . ?
O11 C11 H11 103.7(10) . . ?
C12 C11 H11 108.7(10) . . ?
C10 C11 H11 105.0(10) . . ?
N2 C12 C11 110.31(12) . . ?
N2 C12 H12A 109.6 . . ?
C11 C12 H12A 109.6 . . ?
N2 C12 H12B 109.6 . . ?
C11 C12 H12B 109.6 . . ?
H12A C12 H12B 108.1 . . ?
N2 C13 C14 126.05(13) . . ?
N2 C13 H13 117.0 . . ?
C14 C13 H13 117.0 . . ?
C15 C14 C19 119.14(14) . . ?
C15 C14 C13 122.46(13) . . ?
C19 C14 C13 118.35(13) . . ?
O3 C15 C14 123.94(13) . . ?
O3 C15 C16 117.90(12) . . ?
C14 C15 C16 118.16(13) . . ?
C17 C16 O4 124.52(13) . . ?
C17 C16 C15 121.45(13) . . ?
O4 C16 C15 114.03(12) . . ?
C16 C17 C18 120.29(14) . . ?
C16 C17 H17 119.9 . . ?
C18 C17 H17 119.9 . . ?
C19 C18 C17 118.73(13) . . ?
C19 C18 C21 122.71(14) . . ?
C17 C18 C21 118.56(15) . . ?
C18 C19 C14 121.71(13) . . ?
C18 C19 H19 119.1 . . ?
C14 C19 H19 119.1 . . ?
O4 C20 H20A 109.5 . . ?
O4 C20 H20B 109.5 . . ?
H20A C20 H20B 109.5 . . ?
O4 C20 H20C 109.5 . . ?
H20A C20 H20C 109.5 . . ?
H20B C20 H20C 109.5 . . ?
C18 C21 H21A 109.5 . . ?
C18 C21 H21B 109.5 . . ?
H21A C21 H21B 109.5 . . ?
C18 C21 H21C 109.5 . . ?
H21A C21 H21C 109.5 . . ?
H21B C21 H21C 109.5 . . ?
O6 C22 O5 124.59(13) . . ?
O6 C22 C23 118.02(13) . . ?
O5 C22 C23 117.37(12) . . ?
C26 C23 C25 110.62(16) . . ?
C26 C23 C22 110.76(14) . . ?
C25 C23 C22 109.21(13) . . ?
C26 C23 C24 111.7(2) . . ?
C25 C23 C24 108.09(16) . . ?
C22 C23 C24 106.26(14) . . ?
C23 C24 H24A 109.5 . . ?
C23 C24 H24B 109.5 . . ?
H24A C24 H24B 109.5 . . ?
C23 C24 H24C 109.5 . . ?
H24A C24 H24C 109.5 . . ?
H24B C24 H24C 109.5 . . ?
C23 C25 H25A 109.5 . . ?
C23 C25 H25B 109.5 . . ?
H25A C25 H25B 109.5 . . ?
C23 C25 H25C 109.5 . . ?
H25A C25 H25C 109.5 . . ?
H25B C25 H25C 109.5 . . ?
C23 C26 H26A 109.5 . . ?
C23 C26 H26B 109.5 . . ?
H26A C26 H26B 109.5 . . ?
C23 C26 H26C 109.5 . . ?
H26A C26 H26C 109.5 . . ?
H26B C26 H26C 109.5 . . ?
O7 C27 O8 120.10(12) . . ?
O7 C27 C28 121.00(12) . . ?
O8 C27 C28 118.88(12) . . ?
O7 C27 Er1 62.15(7) . . ?
O8 C27 Er1 58.00(7) . . ?
C28 C27 Er1 176.79(10) . . ?
C31 C28 C27 110.88(12) . . ?
C31 C28 C30 110.08(14) . . ?
C27 C28 C30 109.92(12) . . ?
C31 C28 C29 110.16(14) . . ?
C27 C28 C29 106.61(12) . . ?
C30 C28 C29 109.12(14) . . ?
C28 C29 H29A 109.5 . . ?
C28 C29 H29B 109.5 . . ?
H29A C29 H29B 109.5 . . ?
C28 C29 H29C 109.5 . . ?
H29A C29 H29C 109.5 . . ?
H29B C29 H29C 109.5 . . ?
C28 C30 H30A 109.5 . . ?
C28 C30 H30B 109.5 . . ?
H30A C30 H30B 109.5 . . ?
C28 C30 H30C 109.5 . . ?
H30A C30 H30C 109.5 . . ?
H30B C30 H30C 109.5 . . ?
C28 C31 H31A 109.5 . . ?
C28 C31 H31B 109.5 . . ?
H31A C31 H31B 109.5 . . ?
C28 C31 H31C 109.5 . . ?
H31A C31 H31C 109.5 . . ?
H31B C31 H31C 109.5 . . ?
O9 C32 O10 121.06(13) . . ?
O9 C32 C33 119.96(14) . . ?
O10 C32 C33 118.97(14) . . ?
O9 C32 Er1 62.47(7) . . ?
O10 C32 Er1 58.59(7) . . ?
C33 C32 Er1 177.23(12) . . ?
C34 C33 C35 120.2(3) . . ?
C34 C33 C35A 128.9(3) . . ?
C34 C33 C32 115.86(18) . . ?
C35 C33 C32 114.8(3) . . ?
C35A C33 C32 115.2(3) . . ?
C34 C33 C36 96.2(3) . . ?
C35 C33 C36 104.1(4) . . ?
C32 C33 C36 100.4(2) . . ?
C34 C33 C36A 83.4(4) . . ?
C35A C33 C36A 92.6(4) . . ?
C32 C33 C36A 93.9(3) . . ?
C33 C34 H34A 109.5 . . ?
C33 C34 H34B 109.5 . . ?
H34A C34 H34B 109.5 . . ?
C33 C34 H34C 109.5 . . ?
H34A C34 H34C 109.5 . . ?
H34B C34 H34C 109.5 . . ?
C33 C35 H35A 109.5 . . ?
C33 C35 H35B 109.5 . . ?
H35A C35 H35B 109.5 . . ?
C33 C35 H35C 109.5 . . ?
H35A C35 H35C 109.5 . . ?
H35B C35 H35C 109.5 . . ?
C33 C35A H35D 109.5 . . ?
C33 C35A H35E 109.5 . . ?
H35D C35A H35E 109.5 . . ?
C33 C35A H35F 109.5 . . ?
H35D C35A H35F 109.5 . . ?
H35E C35A H35F 109.5 . . ?
C33 C36 H36A 109.5 . . ?
C33 C36 H36B 109.5 . . ?
H36A C36 H36B 109.5 . . ?
C33 C36 H36C 109.5 . . ?
H36A C36 H36C 109.5 . . ?
H36B C36 H36C 109.5 . . ?
C33 C36A H36D 109.5 . . ?
C33 C36A H36E 109.5 . . ?
H36D C36A H36E 109.5 . . ?
C33 C36A H36F 109.5 . . ?
H36D C36A H36F 109.5 . . ?
H36E C36A H36F 109.5 . . ?

loop_
_geom_bond_atom_site_label_1
_geom_bond_atom_site_label_2
_geom_bond_distance
_geom_bond_site_symmetry_2
_geom_bond_publ_flag
Er1 O1 2.2929(10) . ?
Er1 O6 2.3051(10) . ?
Er1 O8 2.3502(10) . ?
Er1 O10 2.3511(11) . ?
Er1 O3 2.3542(9) . ?
Er1 O9 2.4369(10) . ?
Er1 O7 2.4423(11) . ?
Er1 O4 2.4745(10) . ?
Er1 O2 2.6621(10) . ?
Er1 C32 2.7481(14) . ?
Er1 C27 2.7621(14) . ?
Er1 Cu1 3.3758(3) . ?
Cu1 O3 1.9373(10) . ?
Cu1 O1 1.9468(10) . ?
Cu1 N2 1.9709(12) . ?
Cu1 N1 1.9840(13) . ?
Cu1 O5 2.2114(10) . ?
O1 C1 1.3286(16) . ?
O2 C2 1.3788(16) . ?
O2 C7 1.4306(18) . ?
O3 C15 1.3200(16) . ?
O4 C16 1.3826(16) . ?
O4 C20 1.4481(18) . ?
O5 C22 1.2608(17) . ?
O6 C22 1.2561(17) . ?
O7 C27 1.2623(17) . ?
O8 C27 1.2720(17) . ?
O9 C32 1.2573(17) . ?
O10 C32 1.2681(18) . ?
O11 C11 1.4227(19) . ?
O11 H11A 0.88(3) . ?
N1 C9 1.2876(19) . ?
N1 C10 1.4812(18) . ?
N2 C13 1.285(2) . ?
N2 C12 1.4707(19) . ?
C1 C6 1.4006(18) . ?
C1 C2 1.4129(18) . ?
C2 C3 1.3822(19) . ?
C3 C4 1.409(2) . ?
C3 H3 0.9500 . ?
C4 C5 1.377(2) . ?
C4 C8 1.510(2) . ?
C5 C6 1.4159(19) . ?
C5 H5 0.9500 . ?
C6 C9 1.4469(19) . ?
C7 H7A 0.9800 . ?
C7 H7B 0.9800 . ?
C7 H7C 0.9800 . ?
C8 H8A 0.9800 . ?
C8 H8B 0.9800 . ?
C8 H8C 0.9800 . ?
C9 H9 0.9500 . ?
C10 C11 1.530(2) . ?
C10 H10A 0.9900 . ?
C10 H10B 0.9900 . ?
C11 C12 1.528(2) . ?
C11 H11 1.049(19) . ?
C12 H12A 0.9900 . ?
C12 H12B 0.9900 . ?
C13 C14 1.453(2) . ?
C13 H13 0.9500 . ?
C14 C15 1.4064(18) . ?
C14 C19 1.417(2) . ?
C15 C16 1.4135(19) . ?
C16 C17 1.3783(19) . ?
C17 C18 1.411(2) . ?
C17 H17 0.9500 . ?
C18 C19 1.377(2) . ?
C18 C21 1.512(2) . ?
C19 H19 0.9500 . ?
C20 H20A 0.9800 . ?
C20 H20B 0.9800 . ?
C20 H20C 0.9800 . ?
C21 H21A 0.9800 . ?
C21 H21B 0.9800 . ?
C21 H21C 0.9800 . ?
C22 C23 1.5349(19) . ?
C23 C26 1.515(3) . ?
C23 C25 1.532(2) . ?
C23 C24 1.541(3) . ?
C24 H24A 0.9800 . ?
C24 H24B 0.9800 . ?
C24 H24C 0.9800 . ?
C25 H25A 0.9800 . ?
C25 H25B 0.9800 . ?
C25 H25C 0.9800 . ?
C26 H26A 0.9800 . ?
C26 H26B 0.9800 . ?
C26 H26C 0.9800 . ?
C27 C28 1.5301(19) . ?
C28 C31 1.529(2) . ?
C28 C30 1.534(2) . ?
C28 C29 1.537(2) . ?
C29 H29A 0.9800 . ?
C29 H29B 0.9800 . ?
C29 H29C 0.9800 . ?
C30 H30A 0.9800 . ?
C30 H30B 0.9800 . ?
C30 H30C 0.9800 . ?
C31 H31A 0.9800 . ?
C31 H31B 0.9800 . ?
C31 H31C 0.9800 . ?
C32 C33 1.521(2) . ?
C33 C34 1.424(3) . ?
C33 C35 1.431(6) . ?
C33 C35A 1.441(7) . ?
C33 C36 1.743(5) . ?
C33 C36A 1.845(8) . ?
C34 H34A 0.9800 . ?
C34 H34B 0.9800 . ?
C34 H34C 0.9800 . ?
C35 H35A 0.9800 . ?
C35 H35B 0.9800 . ?
C35 H35C 0.9800 . ?
C35A H35D 0.9800 . ?
C35A H35E 0.9800 . ?
C35A H35F 0.9800 . ?
C36 H36A 0.9800 . ?
C36 H36B 0.9800 . ?
C36 H36C 0.9800 . ?
C36A H36D 0.9800 . ?
C36A H36E 0.9800 . ?
C36A H36F 0.9800 . ?
